data_1562607
loop_
_publ_author_name
'Liu, Guang-Zhen'
'Li, Xiao-Dong'
'Xin, Ling-Yun'
'Li, Xiao-Ling'
'Wang, Li-Ya'

_publ_section_title
;
 Diverse assemblies of the (4,4) grid layers exemplified in Zn(II)/Co(II)
 coordination polymers with dual linear ligands
;
_journal_name_full 'Journal of Solid State Chemistry'
_journal_page_first 106
_journal_page_last 113
_journal_paper_doi 10.1016/j.jssc.2013.03.053
_journal_volume 203
_journal_year 2013
_chemical_formula_sum 'C22 H20 Co N2 O4'
_chemical_formula_weight 435.33
_space_group_IT_number 14
_space_group_name_Hall '-P 2ybc'
_space_group_name_H-M_alt 'P 1 21/c 1'
_symmetry_cell_setting monoclinic
_symmetry_space_group_name_H-M 'P 1 21/c 1'
_atom_sites_solution_hydrogens geom
_atom_sites_solution_primary direct
_atom_sites_solution_secondary difmap
_audit_creation_method SHELXL-97
_cell_angle_alpha 90.00
_cell_angle_beta 99.151(2)
_cell_angle_gamma 90.00
_cell_formula_units_Z 4
_cell_length_a 8.3413(12)
_cell_length_b 14.840(2)
_cell_length_c 15.986(2)
_cell_measurement_reflns_used 2958
_cell_measurement_temperature 296(2)
_cell_measurement_theta_max 24.45
_cell_measurement_theta_min 2.47
_cell_volume 1953.6(5)
_computing_cell_refinement 'Bruker SMART'
_computing_data_collection 'Bruker SMART'
_computing_data_reduction 'Bruker SAINT'
_computing_molecular_graphics 'Bruker SHELXTL'
_computing_publication_material 'Bruker SHELXTL'
_computing_structure_refinement 'SHELXL-97 (Sheldrick, 1997)'
_computing_structure_solution 'SHELXS-97 (Sheldrick, 1990)'
_diffrn_ambient_temperature 296(2)
_diffrn_measured_fraction_theta_full 0.988
_diffrn_measured_fraction_theta_max 0.988
_diffrn_measurement_device_type 'CCD area detector'
_diffrn_measurement_method 'phi and omega scans'
_diffrn_radiation_monochromator graphite
_diffrn_radiation_source 'fine-focus sealed tube'
_diffrn_radiation_type MoK\a
_diffrn_radiation_wavelength 0.71073
_diffrn_reflns_av_R_equivalents 0.0262
_diffrn_reflns_av_sigmaI/netI 0.0321
_diffrn_reflns_limit_h_max 10
_diffrn_reflns_limit_h_min -10
_diffrn_reflns_limit_k_max 15
_diffrn_reflns_limit_k_min -17
_diffrn_reflns_limit_l_max 19
_diffrn_reflns_limit_l_min -19
_diffrn_reflns_number 9776
_diffrn_reflns_theta_full 25.50
_diffrn_reflns_theta_max 25.50
_diffrn_reflns_theta_min 2.47
_diffrn_standards_number 0
_exptl_absorpt_coefficient_mu 0.910
_exptl_absorpt_correction_T_max 0.8044
_exptl_absorpt_correction_T_min 0.7236
_exptl_absorpt_correction_type multi-scan
_exptl_absorpt_process_details sadabs
_exptl_crystal_colour purple
_exptl_crystal_density_diffrn 1.480
_exptl_crystal_density_method 'not measured'
_exptl_crystal_description Block
_exptl_crystal_F_000 900
_exptl_crystal_size_max 0.38
_exptl_crystal_size_mid 0.31
_exptl_crystal_size_min 0.25
_refine_diff_density_max 0.657
_refine_diff_density_min -0.221
_refine_diff_density_rms 0.053
_refine_ls_extinction_method none
_refine_ls_goodness_of_fit_ref 1.034
_refine_ls_hydrogen_treatment constr
_refine_ls_matrix_type full
_refine_ls_number_parameters 262
_refine_ls_number_reflns 3593
_refine_ls_number_restraints 0
_refine_ls_restrained_S_all 1.034
_refine_ls_R_factor_all 0.0512
_refine_ls_R_factor_gt 0.0369
_refine_ls_shift/su_max 0.001
_refine_ls_shift/su_mean 0.000
_refine_ls_structure_factor_coef Fsqd
_refine_ls_weighting_details 'calc w=1/[\s^2^(Fo^2^)+(0.0700P)^2^+0.0490P] where P=(Fo^2^+2Fc^2^)/3'
_refine_ls_weighting_scheme calc
_refine_ls_wR_factor_gt 0.1020
_refine_ls_wR_factor_ref 0.1115
_reflns_number_gt 2857
_reflns_number_total 3593
_reflns_threshold_expression >2sigma(I)
_cod_data_source_file JSSC-2013-203-106.cif
_cod_data_source_block 4
_cod_depositor_comments
;
The following automatic conversions were performed:

data item '_symmetry_cell_setting' value 'Monoclinic' was changed to
'monoclinic' in accordance with the built-in table derived from the
CIF Core dictionary named 'cif_core.dic' version 2.4.5 last updated
on 2014-11-21.

Automatic conversion script
Id: cif_fix_values 8369 2020-08-20 11:38:08Z andrius 
;
_cod_original_sg_symbol_H-M P2(1)/c
_cod_database_code 1562607

loop_
_symmetry_equiv_pos_as_xyz
'x, y, z'
'-x, y+1/2, -z+1/2'
'-x, -y, -z'
'x, -y-1/2, z-1/2'

loop_
_atom_site_label
_atom_site_type_symbol
_atom_site_fract_x
_atom_site_fract_y
_atom_site_fract_z
_atom_site_U_iso_or_equiv
_atom_site_adp_type
_atom_site_occupancy
_atom_site_symmetry_multiplicity
_atom_site_calc_flag
_atom_site_refinement_flags
_atom_site_disorder_assembly
_atom_site_disorder_group
Co1 Co 1.04898(4) 0.64199(2) 0.69156(2) 0.03345(14) Uani 1 1 d . . .
N1 N 0.9434(2) 0.53256(15) 0.61984(13) 0.0376(5) Uani 1 1 d . . .
N2 N 0.1446(2) 0.18408(14) 0.74773(13) 0.0353(5) Uani 1 1 d . . .
O1 O 1.2867(2) 0.58575(14) 0.68238(12) 0.0495(5) Uani 1 1 d . . .
O2 O 1.1775(2) 0.56868(14) 0.79666(12) 0.0501(5) Uani 1 1 d . . .
O3 O 1.8415(2) 0.26974(13) 0.80449(12) 0.0535(5) Uani 1 1 d . . .
O4 O 2.0240(2) 0.24080(13) 0.91424(12) 0.0494(5) Uani 1 1 d . . .
C1 C 1.2941(3) 0.55721(18) 0.75652(17) 0.0397(6) Uani 1 1 d . . .
C2 C 1.4453(3) 0.50908(18) 0.79739(15) 0.0370(6) Uani 1 1 d . . .
C3 C 1.5745(3) 0.5020(2) 0.75371(18) 0.0443(7) Uani 1 1 d . . .
H3 H 1.5647 0.5239 0.6986 0.053 Uiso 1 1 calc R . .
C4 C 1.7173(3) 0.46306(19) 0.79066(18) 0.0475(7) Uani 1 1 d . . .
H4 H 1.8034 0.4596 0.7604 0.057 Uiso 1 1 calc R . .
C5 C 1.7359(3) 0.42871(17) 0.87242(16) 0.0391(6) Uani 1 1 d . . .
C6 C 1.6062(3) 0.43404(19) 0.91532(17) 0.0473(7) Uani 1 1 d . . .
H6 H 1.6155 0.4108 0.9699 0.057 Uiso 1 1 calc R . .
C7 C 1.4599(3) 0.47398(19) 0.87810(17) 0.0447(7) Uani 1 1 d . . .
H7 H 1.3727 0.4768 0.9078 0.054 Uiso 1 1 calc R . .
C8 C 1.8947(3) 0.3854(2) 0.91014(19) 0.0492(7) Uani 1 1 d . . .
H8A H 1.8984 0.3799 0.9709 0.059 Uiso 1 1 calc R . .
H8B H 1.9830 0.4246 0.9006 0.059 Uiso 1 1 calc R . .
C9 C 1.9212(3) 0.29260(18) 0.87388(17) 0.0399(6) Uani 1 1 d . . .
C10 C 0.9825(4) 0.4469(2) 0.63838(19) 0.0505(7) Uani 1 1 d . . .
H10 H 1.0713 0.4354 0.6801 0.061 Uiso 1 1 calc R . .
C11 C 0.8993(4) 0.3748(2) 0.5995(2) 0.0561(8) Uani 1 1 d . . .
H11 H 0.9317 0.3165 0.6154 0.067 Uiso 1 1 calc R . .
C12 C 0.7679(3) 0.38836(19) 0.53688(17) 0.0418(7) Uani 1 1 d . . .
C13 C 0.7325(4) 0.4763(2) 0.51493(18) 0.0513(8) Uani 1 1 d . . .
H13 H 0.6481 0.4893 0.4712 0.062 Uiso 1 1 calc R . .
C14 C 0.8210(3) 0.5458(2) 0.55706(17) 0.0470(7) Uani 1 1 d . . .
H14 H 0.7936 0.6046 0.5407 0.056 Uiso 1 1 calc R . .
C15 C 0.6664(4) 0.3115(2) 0.4960(2) 0.0565(8) Uani 1 1 d . . .
H15A H 0.7327 0.2575 0.4997 0.068 Uiso 1 1 calc R . .
H15B H 0.6327 0.3251 0.4364 0.068 Uiso 1 1 calc R . .
C16 C 0.5166(4) 0.2929(2) 0.53616(18) 0.0597(9) Uani 1 1 d . . .
H16A H 0.4564 0.3487 0.5378 0.072 Uiso 1 1 calc R . .
H16B H 0.4475 0.2509 0.5005 0.072 Uiso 1 1 calc R . .
C17 C 0.5517(4) 0.2557(2) 0.62268(19) 0.0594(9) Uani 1 1 d . . .
H17A H 0.6198 0.2982 0.6582 0.071 Uiso 1 1 calc R . .
H17B H 0.6136 0.2006 0.6209 0.071 Uiso 1 1 calc R . .
C18 C 0.4028(3) 0.2349(2) 0.66443(17) 0.0470(7) Uani 1 1 d . . .
C19 C 0.4050(3) 0.2525(2) 0.74926(17) 0.0463(7) Uani 1 1 d . . .
H19 H 0.4933 0.2819 0.7805 0.056 Uiso 1 1 calc R . .
C20 C 0.2763(3) 0.22628(19) 0.78750(17) 0.0440(7) Uani 1 1 d . . .
H20 H 0.2812 0.2388 0.8449 0.053 Uiso 1 1 calc R . .
C21 C 0.1416(3) 0.1684(2) 0.66532(17) 0.0442(7) Uani 1 1 d . . .
H21 H 0.0516 0.1391 0.6355 0.053 Uiso 1 1 calc R . .
C22 C 0.2648(4) 0.1934(2) 0.62216(18) 0.0528(8) Uani 1 1 d . . .
H22 H 0.2552 0.1822 0.5643 0.063 Uiso 1 1 calc R . .

loop_
_atom_site_aniso_label
_atom_site_aniso_U_11
_atom_site_aniso_U_22
_atom_site_aniso_U_33
_atom_site_aniso_U_23
_atom_site_aniso_U_13
_atom_site_aniso_U_12
Co1 0.0293(2) 0.0339(2) 0.0377(2) 0.00205(15) 0.00698(14) -0.00023(14)
N1 0.0366(11) 0.0382(13) 0.0396(12) -0.0011(10) 0.0113(10) -0.0011(10)
N2 0.0334(11) 0.0368(12) 0.0369(12) -0.0009(10) 0.0090(9) -0.0015(9)
O1 0.0406(10) 0.0607(14) 0.0467(11) 0.0136(10) 0.0051(9) 0.0039(9)
O2 0.0418(10) 0.0619(13) 0.0474(11) 0.0019(10) 0.0096(9) 0.0153(9)
O3 0.0440(11) 0.0477(12) 0.0635(13) -0.0153(10) -0.0077(10) 0.0107(9)
O4 0.0565(12) 0.0470(12) 0.0453(11) 0.0048(9) 0.0095(9) 0.0216(10)
C1 0.0382(14) 0.0367(15) 0.0435(15) -0.0035(12) 0.0043(12) -0.0023(11)
C2 0.0409(14) 0.0302(14) 0.0393(15) -0.0017(11) 0.0042(11) 0.0026(11)
C3 0.0473(15) 0.0460(17) 0.0414(15) 0.0099(13) 0.0129(12) 0.0077(13)
C4 0.0395(15) 0.0476(18) 0.0587(18) 0.0058(14) 0.0185(13) 0.0057(13)
C5 0.0433(14) 0.0289(14) 0.0436(15) -0.0053(12) 0.0021(12) 0.0073(11)
C6 0.0597(18) 0.0485(18) 0.0335(14) 0.0007(13) 0.0072(13) 0.0159(14)
C7 0.0468(15) 0.0473(17) 0.0432(16) -0.0024(13) 0.0173(13) 0.0104(13)
C8 0.0465(16) 0.0403(16) 0.0566(18) -0.0088(14) -0.0045(14) 0.0087(13)
C9 0.0357(14) 0.0369(15) 0.0490(16) 0.0029(13) 0.0124(12) 0.0040(12)
C10 0.0466(16) 0.0433(18) 0.0596(18) 0.0022(14) 0.0022(14) 0.0001(13)
C11 0.0592(19) 0.0362(17) 0.075(2) 0.0013(15) 0.0173(17) -0.0002(14)
C12 0.0502(16) 0.0424(16) 0.0391(15) -0.0032(12) 0.0261(13) -0.0110(13)
C13 0.0526(17) 0.0518(19) 0.0469(17) -0.0019(14) -0.0002(14) -0.0115(14)
C14 0.0539(17) 0.0388(16) 0.0457(16) 0.0023(13) 0.0004(13) -0.0018(13)
C15 0.074(2) 0.0513(19) 0.0503(18) -0.0114(15) 0.0279(16) -0.0266(17)
C16 0.063(2) 0.065(2) 0.0519(18) 0.0034(16) 0.0094(15) -0.0242(17)
C17 0.0468(17) 0.073(2) 0.0580(19) 0.0098(17) 0.0064(15) -0.0150(16)
C18 0.0438(16) 0.0553(19) 0.0428(16) 0.0048(14) 0.0097(12) -0.0105(13)
C19 0.0428(15) 0.0548(18) 0.0413(16) -0.0056(13) 0.0068(12) -0.0152(13)
C20 0.0404(15) 0.0530(18) 0.0400(15) -0.0074(13) 0.0109(12) -0.0095(13)
C21 0.0382(15) 0.0536(18) 0.0402(15) -0.0011(13) 0.0041(12) -0.0118(13)
C22 0.0508(17) 0.075(2) 0.0334(15) -0.0022(15) 0.0091(13) -0.0140(16)

loop_
_atom_type_symbol
_atom_type_description
_atom_type_scat_dispersion_real
_atom_type_scat_dispersion_imag
_atom_type_scat_source
C C 0.0033 0.0016 'International Tables Vol C Tables 4.2.6.8 and 6.1.1.4'
H H 0.0000 0.0000 'International Tables Vol C Tables 4.2.6.8 and 6.1.1.4'
N N 0.0061 0.0033 'International Tables Vol C Tables 4.2.6.8 and 6.1.1.4'
O O 0.0106 0.0060 'International Tables Vol C Tables 4.2.6.8 and 6.1.1.4'
Co Co 0.3494 0.9721 'International Tables Vol C Tables 4.2.6.8 and 6.1.1.4'

loop_
_geom_angle_atom_site_label_1
_geom_angle_atom_site_label_2
_geom_angle_atom_site_label_3
_geom_angle
_geom_angle_site_symmetry_1
_geom_angle_site_symmetry_3
N1 Co1 O3 149.00(8) . 2_856
N1 Co1 N2 101.26(8) . 2_656
O3 Co1 N2 94.59(8) 2_856 2_656
N1 Co1 O2 98.61(8) . .
O3 Co1 O2 105.90(8) 2_856 .
N2 Co1 O2 96.54(8) 2_656 .
N1 Co1 O1 88.52(8) . .
O3 Co1 O1 87.24(8) 2_856 .
N2 Co1 O1 156.57(8) 2_656 .
O2 Co1 O1 60.69(7) . .
N1 Co1 O4 93.08(8) . 2_856
O3 Co1 O4 59.90(7) 2_856 2_856
N2 Co1 O4 91.00(8) 2_656 2_856
O2 Co1 O4 164.55(7) . 2_856
O1 Co1 O4 109.87(7) . 2_856
N1 Co1 C1 94.73(8) . .
O3 Co1 C1 96.87(8) 2_856 .
N2 Co1 C1 126.73(9) 2_656 .
O2 Co1 C1 30.46(8) . .
O1 Co1 C1 30.24(8) . .
O4 Co1 C1 138.74(9) 2_856 .
N1 Co1 C9 121.65(9) . 2_856
O3 Co1 C9 29.89(8) 2_856 2_856
N2 Co1 C9 93.57(8) 2_656 2_856
O2 Co1 C9 135.47(8) . 2_856
O1 Co1 C9 99.35(8) . 2_856
O4 Co1 C9 30.01(7) 2_856 2_856
C1 Co1 C9 119.91(9) . 2_856
C14 N1 C10 116.1(2) . .
C14 N1 Co1 120.28(19) . .
C10 N1 Co1 123.34(18) . .
C21 N2 C20 115.9(2) . .
C21 N2 Co1 120.51(17) . 2_646
C20 N2 Co1 123.56(18) . 2_646
C1 O1 Co1 88.50(16) . .
C1 O2 Co1 89.97(16) . .
C9 O3 Co1 92.93(16) . 2_846
C9 O4 Co1 86.06(16) . 2_846
O1 C1 O2 120.8(2) . .
O1 C1 C2 118.9(2) . .
O2 C1 C2 120.3(2) . .
O1 C1 Co1 61.26(14) . .
O2 C1 Co1 59.57(13) . .
C2 C1 Co1 177.83(19) . .
C3 C2 C7 119.1(2) . .
C3 C2 C1 119.0(2) . .
C7 C2 C1 121.9(2) . .
C4 C3 C2 120.6(3) . .
C4 C3 H3 119.7 . .
C2 C3 H3 119.7 . .
C3 C4 C5 121.3(3) . .
C3 C4 H4 119.3 . .
C5 C4 H4 119.3 . .
C6 C5 C4 118.1(2) . .
C6 C5 C8 122.4(3) . .
C4 C5 C8 119.5(3) . .
C5 C6 C7 121.0(3) . .
C5 C6 H6 119.5 . .
C7 C6 H6 119.5 . .
C2 C7 C6 119.9(3) . .
C2 C7 H7 120.1 . .
C6 C7 H7 120.1 . .
C5 C8 C9 113.9(2) . .
C5 C8 H8A 108.8 . .
C9 C8 H8A 108.8 . .
C5 C8 H8B 108.8 . .
C9 C8 H8B 108.8 . .
H8A C8 H8B 107.7 . .
O3 C9 O4 121.1(3) . .
O3 C9 C8 119.7(2) . .
O4 C9 C8 119.2(2) . .
O3 C9 Co1 57.17(14) . 2_846
O4 C9 Co1 63.93(15) . 2_846
C8 C9 Co1 176.82(19) . 2_846
N1 C10 C11 123.7(3) . .
N1 C10 H10 118.1 . .
C11 C10 H10 118.1 . .
C10 C11 C12 120.3(3) . .
C10 C11 H11 119.9 . .
C12 C11 H11 119.9 . .
C13 C12 C11 116.0(3) . .
C13 C12 C15 121.8(3) . .
C11 C12 C15 122.2(3) . .
C12 C13 C14 120.6(3) . .
C12 C13 H13 119.7 . .
C14 C13 H13 119.7 . .
N1 C14 C13 123.1(3) . .
N1 C14 H14 118.4 . .
C13 C14 H14 118.4 . .
C12 C15 C16 113.5(2) . .
C12 C15 H15A 108.9 . .
C16 C15 H15A 108.9 . .
C12 C15 H15B 108.9 . .
C16 C15 H15B 108.9 . .
H15A C15 H15B 107.7 . .
C17 C16 C15 114.2(3) . .
C17 C16 H16A 108.7 . .
C15 C16 H16A 108.7 . .
C17 C16 H16B 108.7 . .
C15 C16 H16B 108.7 . .
H16A C16 H16B 107.6 . .
C16 C17 C18 115.5(3) . .
C16 C17 H17A 108.4 . .
C18 C17 H17A 108.4 . .
C16 C17 H17B 108.4 . .
C18 C17 H17B 108.4 . .
H17A C17 H17B 107.5 . .
C19 C18 C22 116.4(3) . .
C19 C18 C17 120.4(3) . .
C22 C18 C17 123.1(3) . .
C20 C19 C18 119.7(3) . .
C20 C19 H19 120.2 . .
C18 C19 H19 120.2 . .
N2 C20 C19 124.3(2) . .
N2 C20 H20 117.9 . .
C19 C20 H20 117.9 . .
N2 C21 C22 123.3(3) . .
N2 C21 H21 118.3 . .
C22 C21 H21 118.3 . .
C21 C22 C18 120.3(3) . .
C21 C22 H22 119.8 . .
C18 C22 H22 119.8 . .

loop_
_geom_bond_atom_site_label_1
_geom_bond_atom_site_label_2
_geom_bond_distance
_geom_bond_site_symmetry_2
Co1 N1 2.099(2) .
Co1 O3 2.101(2) 2_856
Co1 N2 2.107(2) 2_656
Co1 O2 2.1408(18) .
Co1 O1 2.1777(18) .
Co1 O4 2.248(2) 2_856
Co1 C1 2.483(3) .
Co1 C9 2.497(3) 2_856
N1 C14 1.327(3) .
N1 C10 1.334(3) .
N2 C21 1.334(3) .
N2 C20 1.335(3) .
N2 Co1 2.107(2) 2_646
O1 C1 1.251(3) .
O2 C1 1.259(3) .
O3 C9 1.246(3) .
O3 Co1 2.1008(19) 2_846
O4 C9 1.252(3) .
O4 Co1 2.248(2) 2_846
C1 C2 1.506(4) .
C2 C3 1.378(4) .
C2 C7 1.379(3) .
C3 C4 1.370(4) .
C3 H3 0.9300 .
C4 C5 1.388(4) .
C4 H4 0.9300 .
C5 C6 1.372(4) .
C5 C8 1.509(4) .
C6 C7 1.401(4) .
C6 H6 0.9300 .
C7 H7 0.9300 .
C8 C9 1.524(4) .
C8 H8A 0.9700 .
C8 H8B 0.9700 .
C9 Co1 2.497(3) 2_846
C10 C11 1.369(4) .
C10 H10 0.9300 .
C11 C12 1.376(4) .
C11 H11 0.9300 .
C12 C13 1.371(4) .
C12 C15 1.506(4) .
C13 C14 1.379(4) .
C13 H13 0.9300 .
C14 H14 0.9300 .
C15 C16 1.518(4) .
C15 H15A 0.9700 .
C15 H15B 0.9700 .
C16 C17 1.475(4) .
C16 H16A 0.9700 .
C16 H16B 0.9700 .
C17 C18 1.532(4) .
C17 H17A 0.9700 .
C17 H17B 0.9700 .
C18 C19 1.378(4) .
C18 C22 1.384(4) .
C19 C20 1.374(4) .
C19 H19 0.9300 .
C20 H20 0.9300 .
C21 C22 1.377(4) .
C21 H21 0.9300 .
C22 H22 0.9300 .

loop_
_geom_torsion_atom_site_label_1
_geom_torsion_atom_site_label_2
_geom_torsion_atom_site_label_3
_geom_torsion_atom_site_label_4
_geom_torsion
_geom_torsion_site_symmetry_1
_geom_torsion_site_symmetry_2
_geom_torsion_site_symmetry_3
_geom_torsion_site_symmetry_4
O3 Co1 N1 C14 -53.5(3) 2_856 . . .
N2 Co1 N1 C14 65.8(2) 2_656 . . .
O2 Co1 N1 C14 164.3(2) . . . .
O1 Co1 N1 C14 -135.7(2) . . . .
O4 Co1 N1 C14 -25.9(2) 2_856 . . .
C1 Co1 N1 C14 -165.3(2) . . . .
C9 Co1 N1 C14 -35.6(2) 2_856 . . .
O3 Co1 N1 C10 132.8(2) 2_856 . . .
N2 Co1 N1 C10 -107.8(2) 2_656 . . .
O2 Co1 N1 C10 -9.3(2) . . . .
O1 Co1 N1 C10 50.7(2) . . . .
O4 Co1 N1 C10 160.5(2) 2_856 . . .
C1 Co1 N1 C10 21.1(2) . . . .
C9 Co1 N1 C10 150.8(2) 2_856 . . .
N1 Co1 O1 C1 -102.01(17) . . . .
O3 Co1 O1 C1 108.71(16) 2_856 . . .
N2 Co1 O1 C1 13.6(3) 2_656 . . .
O2 Co1 O1 C1 -1.27(16) . . . .
O4 Co1 O1 C1 165.25(15) 2_856 . . .
C9 Co1 O1 C1 136.14(16) 2_856 . . .
N1 Co1 O2 C1 84.66(17) . . . .
O3 Co1 O2 C1 -76.18(17) 2_856 . . .
N2 Co1 O2 C1 -172.86(16) 2_656 . . .
O1 Co1 O2 C1 1.26(15) . . . .
O4 Co1 O2 C1 -54.1(3) 2_856 . . .
C9 Co1 O2 C1 -70.97(19) 2_856 . . .
Co1 O1 C1 O2 2.2(3) . . . .
Co1 O1 C1 C2 -177.5(2) . . . .
Co1 O2 C1 O1 -2.2(3) . . . .
Co1 O2 C1 C2 177.5(2) . . . .
N1 Co1 C1 O1 78.85(16) . . . .
O3 Co1 C1 O1 -72.35(16) 2_856 . . .
N2 Co1 C1 O1 -173.32(14) 2_656 . . .
O2 Co1 C1 O1 177.8(3) . . . .
O4 Co1 C1 O1 -21.3(2) 2_856 . . .
C9 Co1 C1 O1 -52.07(18) 2_856 . . .
N1 Co1 C1 O2 -98.96(16) . . . .
O3 Co1 C1 O2 109.84(16) 2_856 . . .
N2 Co1 C1 O2 8.9(2) 2_656 . . .
O1 Co1 C1 O2 -177.8(3) . . . .
O4 Co1 C1 O2 160.90(14) 2_856 . . .
C9 Co1 C1 O2 130.12(16) 2_856 . . .
N1 Co1 C1 C2 173(5) . . . .
O3 Co1 C1 C2 22(5) 2_856 . . .
N2 Co1 C1 C2 -79(5) 2_656 . . .
O2 Co1 C1 C2 -88(5) . . . .
O1 Co1 C1 C2 95(5) . . . .
O4 Co1 C1 C2 73(5) 2_856 . . .
C9 Co1 C1 C2 42(5) 2_856 . . .
O1 C1 C2 C3 3.4(4) . . . .
O2 C1 C2 C3 -176.3(3) . . . .
Co1 C1 C2 C3 -90(5) . . . .
O1 C1 C2 C7 -178.4(3) . . . .
O2 C1 C2 C7 1.9(4) . . . .
Co1 C1 C2 C7 88(5) . . . .
C7 C2 C3 C4 -1.9(4) . . . .
C1 C2 C3 C4 176.4(3) . . . .
C2 C3 C4 C5 0.7(5) . . . .
C3 C4 C5 C6 0.6(4) . . . .
C3 C4 C5 C8 179.3(3) . . . .
C4 C5 C6 C7 -0.8(4) . . . .
C8 C5 C6 C7 -179.4(3) . . . .
C3 C2 C7 C6 1.7(4) . . . .
C1 C2 C7 C6 -176.5(3) . . . .
C5 C6 C7 C2 -0.4(4) . . . .
C6 C5 C8 C9 104.9(3) . . . .
C4 C5 C8 C9 -73.7(4) . . . .
Co1 O3 C9 O4 1.3(3) 2_846 . . .
Co1 O3 C9 C8 -179.3(2) 2_846 . . .
Co1 O4 C9 O3 -1.2(3) 2_846 . . .
Co1 O4 C9 C8 179.4(2) 2_846 . . .
C5 C8 C9 O3 19.3(4) . . . .
C5 C8 C9 O4 -161.3(3) . . . .
C5 C8 C9 Co1 9(4) . . . 2_846
C14 N1 C10 C11 -3.3(4) . . . .
Co1 N1 C10 C11 170.6(2) . . . .
N1 C10 C11 C12 0.5(5) . . . .
C10 C11 C12 C13 2.6(4) . . . .
C10 C11 C12 C15 -176.2(3) . . . .
C11 C12 C13 C14 -2.9(4) . . . .
C15 C12 C13 C14 175.8(3) . . . .
C10 N1 C14 C13 2.9(4) . . . .
Co1 N1 C14 C13 -171.2(2) . . . .
C12 C13 C14 N1 0.2(5) . . . .
C13 C12 C15 C16 -83.7(4) . . . .
C11 C12 C15 C16 95.0(4) . . . .
C12 C15 C16 C17 -68.9(4) . . . .
C15 C16 C17 C18 -179.2(3) . . . .
C16 C17 C18 C19 -140.9(3) . . . .
C16 C17 C18 C22 43.2(5) . . . .
C22 C18 C19 C20 1.9(5) . . . .
C17 C18 C19 C20 -174.3(3) . . . .
C21 N2 C20 C19 -0.7(4) . . . .
Co1 N2 C20 C19 178.6(2) 2_646 . . .
C18 C19 C20 N2 -0.2(5) . . . .
C20 N2 C21 C22 0.0(4) . . . .
Co1 N2 C21 C22 -179.3(2) 2_646 . . .
N2 C21 C22 C18 1.7(5) . . . .
C19 C18 C22 C21 -2.6(5) . . . .
C17 C18 C22 C21 173.5(3) . . . .
